data_1556193
loop_
_publ_author_name
'Yeom, Hyun-Suk'
'Li, Hui'
'Tang, Yu'
'Hsung, Richard P.'

_publ_section_title
;
 Total syntheses of cannabicyclol, clusiacyclol A and B, iso-eriobrucinol
 A and B, and eriobrucinol.
;
_journal_issue 12
_journal_name_full 'Organic letters'
_journal_page_first 3130
_journal_page_last 3133
_journal_paper_doi 10.1021/ol401335u
_journal_volume 15
_journal_year 2013
_chemical_formula_moiety 'C30 H26 Br2 O5'
_chemical_formula_sum 'C30 H26 Br2 O5'
_chemical_formula_weight 626.33
_chemical_name_common 13024a
_space_group_IT_number 14
_space_group_name_Hall '-P 2yn'
_space_group_name_H-M_alt 'P 1 21/n 1'
_symmetry_cell_setting monoclinic
_symmetry_space_group_name_H-M 'P 1 21/n 1'
_atom_sites_solution_hydrogens geom
_atom_sites_solution_primary direct
_atom_sites_solution_secondary difmap
_audit_creation_method SHELXL-97
_cell_angle_alpha 90.00
_cell_angle_beta 94.2820(10)
_cell_angle_gamma 90.00
_cell_formula_units_Z 4
_cell_length_a 9.8739(5)
_cell_length_b 19.0209(9)
_cell_length_c 13.9849(7)
_cell_measurement_reflns_used 9887
_cell_measurement_temperature 173(2)
_cell_measurement_theta_max 27.48
_cell_measurement_theta_min 2.33
_cell_volume 2619.2(2)
_computing_cell_refinement 'Bruker SAINT'
_computing_data_collection 'Bruker APEX2'
_computing_data_reduction 'Bruker SAINT'
_computing_molecular_graphics 'Bruker SHELXTL'
_computing_publication_material 'Bruker SHELXTL'
_computing_structure_refinement 'SHELXL-97 (Sheldrick, 2008)'
_computing_structure_solution 'SHELXS-97 (Sheldrick, 2008)'
_diffrn_ambient_temperature 173(2)
_diffrn_measured_fraction_theta_full 0.998
_diffrn_measured_fraction_theta_max 0.998
_diffrn_measurement_device_type 'Bruker APEX-II CCD'
_diffrn_measurement_method '\f and \w scans'
_diffrn_radiation_monochromator graphite
_diffrn_radiation_source 'sealed tube'
_diffrn_radiation_type MoK\a
_diffrn_radiation_wavelength 0.71073
_diffrn_reflns_av_R_equivalents 0.0308
_diffrn_reflns_av_sigmaI/netI 0.0250
_diffrn_reflns_limit_h_max 12
_diffrn_reflns_limit_h_min -12
_diffrn_reflns_limit_k_max 24
_diffrn_reflns_limit_k_min -24
_diffrn_reflns_limit_l_max 18
_diffrn_reflns_limit_l_min -18
_diffrn_reflns_number 29925
_diffrn_reflns_theta_full 27.52
_diffrn_reflns_theta_max 27.52
_diffrn_reflns_theta_min 1.81
_exptl_absorpt_coefficient_mu 3.134
_exptl_absorpt_correction_T_max 0.5729
_exptl_absorpt_correction_T_min 0.3328
_exptl_absorpt_correction_type multi-scan
_exptl_absorpt_process_details 'SADABS (Sheldrick, 2008)'
_exptl_crystal_colour colourless
_exptl_crystal_density_diffrn 1.588
_exptl_crystal_density_method 'not measured'
_exptl_crystal_description prism
_exptl_crystal_F_000 1264
_exptl_crystal_size_max 0.45
_exptl_crystal_size_mid 0.38
_exptl_crystal_size_min 0.20
_refine_diff_density_max 1.297
_refine_diff_density_min -0.613
_refine_diff_density_rms 0.059
_refine_ls_extinction_method none
_refine_ls_goodness_of_fit_ref 1.009
_refine_ls_hydrogen_treatment constr
_refine_ls_matrix_type full
_refine_ls_number_parameters 337
_refine_ls_number_reflns 6010
_refine_ls_number_restraints 0
_refine_ls_restrained_S_all 1.009
_refine_ls_R_factor_all 0.0499
_refine_ls_R_factor_gt 0.0360
_refine_ls_shift/su_max 0.001
_refine_ls_shift/su_mean 0.000
_refine_ls_structure_factor_coef Fsqd
_refine_ls_weighting_details 'calc w=1/[\s^2^(Fo^2^)+(0.0394P)^2^+2.5485P] where P=(Fo^2^+2Fc^2^)/3'
_refine_ls_weighting_scheme calc
_refine_ls_wR_factor_gt 0.0842
_refine_ls_wR_factor_ref 0.0899
_reflns_number_gt 4800
_reflns_number_total 6010
_reflns_threshold_expression >2sigma(I)
_cod_data_source_file ol401335u_si_004.cif
_cod_data_source_block 13024a
_cod_depositor_comments
;
The following automatic conversions were performed:

data item '_symmetry_cell_setting' value 'Monoclinic' was changed to
'monoclinic' in accordance with the
/home/saulius/struct/COD-crude-data/automatic-downloads/DataCite-retrospective/ACS/depositions/lib/dictionaries/cif_core.dic
dictionary named 'cif_core.dic' version 2.4.2 last updated on
2011-04-26.

Automatic conversion script
Id: cif_fix_values 6909 2019-04-08 15:41:33Z antanas 
;
_cod_original_sg_symbol_H-M P2(1)/n
_cod_database_code 1556193

loop_
_symmetry_equiv_pos_as_xyz
'x, y, z'
'-x+1/2, y+1/2, -z+1/2'
'-x, -y, -z'
'x-1/2, -y-1/2, z-1/2'

loop_
_atom_site_label
_atom_site_type_symbol
_atom_site_fract_x
_atom_site_fract_y
_atom_site_fract_z
_atom_site_U_iso_or_equiv
_atom_site_adp_type
_atom_site_occupancy
_atom_site_symmetry_multiplicity
_atom_site_calc_flag
_atom_site_refinement_flags
Br1 Br 0.79790(4) 0.192830(16) 0.28294(2) 0.05383(11) Uani 1 1 d .
Br2 Br 1.58525(3) 0.396461(17) 1.19092(2) 0.04851(10) Uani 1 1 d .
O1 O 0.75332(19) 0.68734(9) 0.74629(12) 0.0343(4) Uani 1 1 d .
O2 O 1.10291(17) 0.52826(9) 0.87001(11) 0.0327(4) Uani 1 1 d .
O3 O 1.04607(18) 0.59042(10) 0.99866(12) 0.0358(4) Uani 1 1 d .
O4 O 0.84352(17) 0.47073(8) 0.58459(11) 0.0295(4) Uani 1 1 d .
O5 O 0.72028(19) 0.40132(9) 0.67597(12) 0.0360(4) Uani 1 1 d .
C1 C 0.6910(3) 0.71944(13) 0.65899(18) 0.0331(5) Uani 1 1 d .
C2 C 0.5997(3) 0.77616(15) 0.6936(2) 0.0424(7) Uani 1 1 d .
H2A H 0.5309 0.7549 0.7314 0.064 Uiso 1 1 calc R
H2B H 0.5550 0.8007 0.6383 0.064 Uiso 1 1 calc R
H2C H 0.6540 0.8097 0.7334 0.064 Uiso 1 1 calc R
C3 C 0.8007(3) 0.74792(14) 0.59779(19) 0.0383(6) Uani 1 1 d .
H3A H 0.8820 0.7172 0.6030 0.046 Uiso 1 1 calc R
H3B H 0.8280 0.7960 0.6182 0.046 Uiso 1 1 calc R
C4 C 0.7351(3) 0.74823(14) 0.49496(19) 0.0396(6) Uani 1 1 d .
H4A H 0.6823 0.7919 0.4820 0.048 Uiso 1 1 calc R
H4B H 0.8050 0.7445 0.4480 0.048 Uiso 1 1 calc R
C5 C 0.6419(3) 0.68396(13) 0.48934(18) 0.0326(5) Uani 1 1 d .
H5A H 0.5583 0.6912 0.4456 0.039 Uiso 1 1 calc R
C6 C 0.6099(3) 0.66628(13) 0.59426(17) 0.0306(5) Uani 1 1 d .
H6A H 0.5108 0.6643 0.6045 0.037 Uiso 1 1 calc R
C7 C 0.7060(3) 0.60956(13) 0.47886(17) 0.0302(5) Uani 1 1 d .
C8 C 0.6192(3) 0.56265(14) 0.41094(19) 0.0383(6) Uani 1 1 d .
H8A H 0.6510 0.5140 0.4176 0.057 Uiso 1 1 calc R
H8B H 0.6263 0.5784 0.3448 0.057 Uiso 1 1 calc R
H8C H 0.5243 0.5653 0.4267 0.057 Uiso 1 1 calc R
C9 C 0.8525(3) 0.60739(14) 0.45241(18) 0.0360(6) Uani 1 1 d .
H9A H 0.8840 0.5585 0.4526 0.054 Uiso 1 1 calc R
H9B H 0.9096 0.6347 0.4992 0.054 Uiso 1 1 calc R
H9C H 0.8583 0.6276 0.3884 0.054 Uiso 1 1 calc R
C10 C 0.6781(2) 0.59373(13) 0.58686(16) 0.0287(5) Uani 1 1 d .
H10A H 0.6084 0.5558 0.5893 0.034 Uiso 1 1 calc R
C11 C 0.7934(2) 0.57982(12) 0.66023(16) 0.0276(5) Uani 1 1 d .
C12 C 0.8239(2) 0.62621(12) 0.73653(17) 0.0285(5) Uani 1 1 d .
C13 C 0.9253(3) 0.61184(13) 0.80916(17) 0.0300(5) Uani 1 1 d .
H13A H 0.9454 0.6444 0.8598 0.036 Uiso 1 1 calc R
C14 C 0.9953(2) 0.54928(12) 0.80553(16) 0.0271(5) Uani 1 1 d .
C15 C 0.9686(2) 0.50117(12) 0.73186(16) 0.0276(5) Uani 1 1 d .
H15A H 1.0172 0.4582 0.7299 0.033 Uiso 1 1 calc R
C16 C 0.8684(2) 0.51839(12) 0.66145(15) 0.0269(5) Uani 1 1 d .
C17 C 1.1187(2) 0.54930(12) 0.96306(16) 0.0269(5) Uani 1 1 d .
C18 C 1.2364(2) 0.51260(12) 1.01371(16) 0.0268(5) Uani 1 1 d .
C19 C 1.3031(3) 0.45714(13) 0.97329(18) 0.0323(5) Uani 1 1 d .
H19A H 1.2770 0.4430 0.9094 0.039 Uiso 1 1 calc R
C20 C 1.4073(3) 0.42223(14) 1.02529(19) 0.0345(6) Uani 1 1 d .
H20A H 1.4525 0.3838 0.9981 0.041 Uiso 1 1 calc R
C21 C 1.4442(2) 0.44450(14) 1.11780(18) 0.0325(5) Uani 1 1 d .
C22 C 1.3813(3) 0.50002(14) 1.15900(17) 0.0335(5) Uani 1 1 d .
H22A H 1.4095 0.5148 1.2222 0.040 Uiso 1 1 calc R
C23 C 1.2764(2) 0.53397(13) 1.10695(17) 0.0300(5) Uani 1 1 d .
H23A H 1.2312 0.5721 1.1348 0.036 Uiso 1 1 calc R
C24 C 0.7733(2) 0.41116(12) 0.60302(16) 0.0260(5) Uani 1 1 d .
C25 C 0.7737(2) 0.36053(12) 0.52194(16) 0.0255(5) Uani 1 1 d .
C26 C 0.8192(2) 0.37888(13) 0.43331(16) 0.0287(5) Uani 1 1 d .
H26A H 0.8471 0.4258 0.4220 0.034 Uiso 1 1 calc R
C27 C 0.8239(3) 0.32893(14) 0.36182(17) 0.0323(5) Uani 1 1 d .
H27A H 0.8544 0.3411 0.3011 0.039 Uiso 1 1 calc R
C28 C 0.7837(3) 0.26128(13) 0.38006(17) 0.0323(5) Uani 1 1 d .
C29 C 0.7361(3) 0.24172(13) 0.46661(18) 0.0352(6) Uani 1 1 d .
H29A H 0.7077 0.1948 0.4770 0.042 Uiso 1 1 calc R
C30 C 0.7309(3) 0.29217(13) 0.53817(17) 0.0296(5) Uani 1 1 d .
H30A H 0.6981 0.2800 0.5981 0.036 Uiso 1 1 calc R

loop_
_atom_site_aniso_label
_atom_site_aniso_U_11
_atom_site_aniso_U_22
_atom_site_aniso_U_33
_atom_site_aniso_U_23
_atom_site_aniso_U_13
_atom_site_aniso_U_12
Br1 0.0881(3) 0.04091(17) 0.03232(15) -0.01461(12) 0.00319(14) 0.00689(15)
Br2 0.04067(16) 0.0580(2) 0.04568(17) 0.01900(14) -0.00430(12) 0.00716(14)
O1 0.0452(10) 0.0280(9) 0.0285(9) -0.0034(7) -0.0055(7) 0.0083(8)
O2 0.0350(9) 0.0394(10) 0.0225(8) -0.0037(7) -0.0056(7) 0.0055(8)
O3 0.0399(10) 0.0402(10) 0.0265(9) -0.0053(8) -0.0036(7) 0.0059(8)
O4 0.0425(10) 0.0254(8) 0.0197(8) -0.0024(6) -0.0026(7) -0.0018(7)
O5 0.0456(11) 0.0355(10) 0.0274(9) -0.0065(7) 0.0062(8) -0.0045(8)
C1 0.0406(14) 0.0273(12) 0.0301(12) 0.0009(10) -0.0065(11) 0.0041(11)
C2 0.0497(17) 0.0351(14) 0.0410(15) -0.0045(12) -0.0058(13) 0.0083(13)
C3 0.0414(15) 0.0290(13) 0.0439(15) -0.0002(11) -0.0008(12) -0.0036(11)
C4 0.0470(16) 0.0321(13) 0.0391(15) 0.0056(11) -0.0008(12) 0.0014(12)
C5 0.0338(13) 0.0336(13) 0.0295(12) 0.0043(10) -0.0027(10) 0.0031(10)
C6 0.0295(12) 0.0315(12) 0.0302(12) 0.0006(10) -0.0013(10) 0.0011(10)
C7 0.0348(13) 0.0313(13) 0.0234(11) 0.0018(9) -0.0050(10) 0.0008(10)
C8 0.0436(15) 0.0387(14) 0.0306(13) 0.0012(11) -0.0103(11) 0.0002(12)
C9 0.0397(14) 0.0398(14) 0.0281(12) 0.0041(11) -0.0006(10) 0.0029(12)
C10 0.0319(12) 0.0289(12) 0.0245(11) 0.0006(9) -0.0028(9) -0.0023(10)
C11 0.0343(13) 0.0262(11) 0.0217(11) 0.0030(9) -0.0013(9) -0.0023(10)
C12 0.0328(13) 0.0257(11) 0.0266(12) 0.0003(9) -0.0003(10) -0.0005(10)
C13 0.0374(13) 0.0277(12) 0.0241(11) -0.0024(9) -0.0029(10) -0.0036(10)
C14 0.0297(12) 0.0314(12) 0.0197(10) 0.0019(9) -0.0017(9) -0.0017(10)
C15 0.0335(12) 0.0260(11) 0.0228(11) 0.0006(9) -0.0009(9) 0.0027(10)
C16 0.0382(13) 0.0246(11) 0.0177(10) -0.0021(8) 0.0005(9) -0.0048(10)
C17 0.0310(12) 0.0262(12) 0.0226(11) 0.0019(9) -0.0023(9) -0.0082(10)
C18 0.0295(12) 0.0275(11) 0.0229(11) 0.0017(9) -0.0004(9) -0.0061(10)
C19 0.0385(14) 0.0321(13) 0.0255(12) -0.0029(10) -0.0027(10) -0.0041(11)
C20 0.0362(14) 0.0312(13) 0.0363(14) 0.0007(10) 0.0034(11) 0.0008(11)
C21 0.0279(12) 0.0384(14) 0.0303(12) 0.0109(10) -0.0033(10) -0.0033(10)
C22 0.0353(13) 0.0430(14) 0.0217(11) 0.0013(10) -0.0011(10) -0.0056(11)
C23 0.0310(12) 0.0347(13) 0.0243(11) -0.0017(10) 0.0015(9) -0.0031(10)
C24 0.0280(11) 0.0245(11) 0.0240(11) 0.0000(9) -0.0069(9) 0.0054(9)
C25 0.0254(11) 0.0258(11) 0.0241(11) -0.0029(9) -0.0059(9) 0.0050(9)
C26 0.0317(12) 0.0281(12) 0.0255(12) -0.0002(9) -0.0038(9) 0.0019(10)
C27 0.0338(13) 0.0389(14) 0.0235(11) -0.0011(10) -0.0026(10) 0.0044(11)
C28 0.0401(14) 0.0314(12) 0.0241(11) -0.0091(10) -0.0054(10) 0.0076(11)
C29 0.0471(15) 0.0256(12) 0.0317(13) -0.0026(10) -0.0046(11) 0.0032(11)
C30 0.0352(13) 0.0306(12) 0.0228(11) 0.0001(9) -0.0001(10) 0.0033(10)

loop_
_atom_type_symbol
_atom_type_description
_atom_type_scat_dispersion_real
_atom_type_scat_dispersion_imag
_atom_type_scat_source
C C 0.0033 0.0016 'International Tables Vol C Tables 4.2.6.8 and 6.1.1.4'
H H 0.0000 0.0000 'International Tables Vol C Tables 4.2.6.8 and 6.1.1.4'
O O 0.0106 0.0060 'International Tables Vol C Tables 4.2.6.8 and 6.1.1.4'
Br Br -0.2901 2.4595 'International Tables Vol C Tables 4.2.6.8 and 6.1.1.4'

loop_
_geom_angle_atom_site_label_1
_geom_angle_atom_site_label_2
_geom_angle_atom_site_label_3
_geom_angle
C12 O1 C1 117.27(18)
C17 O2 C14 124.04(19)
C24 O4 C16 116.83(18)
O1 C1 C2 104.8(2)
O1 C1 C3 110.2(2)
C2 C1 C3 113.0(2)
O1 C1 C6 112.6(2)
C2 C1 C6 111.1(2)
C3 C1 C6 105.2(2)
C1 C2 H2A 109.5
C1 C2 H2B 109.5
H2A C2 H2B 109.5
C1 C2 H2C 109.5
H2A C2 H2C 109.5
H2B C2 H2C 109.5
C1 C3 C4 105.0(2)
C1 C3 H3A 110.7
C4 C3 H3A 110.7
C1 C3 H3B 110.7
C4 C3 H3B 110.7
H3A C3 H3B 108.8
C5 C4 C3 104.8(2)
C5 C4 H4A 110.8
C3 C4 H4A 110.8
C5 C4 H4B 110.8
C3 C4 H4B 110.8
H4A C4 H4B 108.9
C4 C5 C6 106.7(2)
C4 C5 C7 118.9(2)
C6 C5 C7 90.29(18)
C4 C5 H5A 112.9
C6 C5 H5A 112.9
C7 C5 H5A 112.9
C1 C6 C10 114.6(2)
C1 C6 C5 106.1(2)
C10 C6 C5 90.55(18)
C1 C6 H6A 114.3
C10 C6 H6A 114.3
C5 C6 H6A 114.3
C9 C7 C8 109.5(2)
C9 C7 C5 116.6(2)
C8 C7 C5 112.1(2)
C9 C7 C10 117.61(19)
C8 C7 C10 110.7(2)
C5 C7 C10 88.98(18)
C7 C8 H8A 109.5
C7 C8 H8B 109.5
H8A C8 H8B 109.5
C7 C8 H8C 109.5
H8A C8 H8C 109.5
H8B C8 H8C 109.5
C7 C9 H9A 109.5
C7 C9 H9B 109.5
H9A C9 H9B 109.5
C7 C9 H9C 109.5
H9A C9 H9C 109.5
H9B C9 H9C 109.5
C11 C10 C6 115.17(19)
C11 C10 C7 120.6(2)
C6 C10 C7 90.11(18)
C11 C10 H10A 109.8
C6 C10 H10A 109.8
C7 C10 H10A 109.8
C16 C11 C12 116.0(2)
C16 C11 C10 122.5(2)
C12 C11 C10 121.3(2)
O1 C12 C13 115.8(2)
O1 C12 C11 122.0(2)
C13 C12 C11 122.1(2)
C14 C13 C12 118.4(2)
C14 C13 H13A 120.8
C12 C13 H13A 120.8
C13 C14 C15 121.9(2)
C13 C14 O2 125.5(2)
C15 C14 O2 112.5(2)
C16 C15 C14 117.3(2)
C16 C15 H15A 121.4
C14 C15 H15A 121.4
C11 C16 C15 124.3(2)
C11 C16 O4 118.0(2)
C15 C16 O4 117.7(2)
O3 C17 O2 124.2(2)
O3 C17 C18 125.5(2)
O2 C17 C18 110.3(2)
C19 C18 C23 119.6(2)
C19 C18 C17 122.7(2)
C23 C18 C17 117.7(2)
C20 C19 C18 120.5(2)
C20 C19 H19A 119.7
C18 C19 H19A 119.7
C19 C20 C21 118.5(2)
C19 C20 H20A 120.7
C21 C20 H20A 120.7
C22 C21 C20 122.1(2)
C22 C21 Br2 118.71(19)
C20 C21 Br2 119.2(2)
C21 C22 C23 118.9(2)
C21 C22 H22A 120.6
C23 C22 H22A 120.6
C22 C23 C18 120.3(2)
C22 C23 H23A 119.8
C18 C23 H23A 119.8
O5 C24 O4 123.6(2)
O5 C24 C25 125.1(2)
O4 C24 C25 111.3(2)
C30 C25 C26 120.1(2)
C30 C25 C24 117.6(2)
C26 C25 C24 122.3(2)
C27 C26 C25 120.1(2)
C27 C26 H26A 120.0
C25 C26 H26A 120.0
C28 C27 C26 118.9(2)
C28 C27 H27A 120.6
C26 C27 H27A 120.6
C27 C28 C29 122.4(2)
C27 C28 Br1 118.15(19)
C29 C28 Br1 119.44(19)
C28 C29 C30 118.6(2)
C28 C29 H29A 120.7
C30 C29 H29A 120.7
C29 C30 C25 120.0(2)
C29 C30 H30A 120.0
C25 C30 H30A 120.0

loop_
_geom_bond_atom_site_label_1
_geom_bond_atom_site_label_2
_geom_bond_distance
Br1 C28 1.894(2)
Br2 C21 1.900(2)
O1 C12 1.367(3)
O1 C1 1.459(3)
O2 C17 1.359(3)
O2 C14 1.400(3)
O3 C17 1.195(3)
O4 C24 1.363(3)
O4 C16 1.414(3)
O5 C24 1.196(3)
C1 C2 1.509(4)
C1 C3 1.529(4)
C1 C6 1.541(3)
C2 H2A 0.9800
C2 H2B 0.9800
C2 H2C 0.9800
C3 C4 1.533(4)
C3 H3A 0.9900
C3 H3B 0.9900
C4 C5 1.529(4)
C4 H4A 0.9900
C4 H4B 0.9900
C5 C6 1.561(3)
C5 C7 1.562(3)
C5 H5A 1.0000
C6 C10 1.542(3)
C6 H6A 1.0000
C7 C9 1.520(4)
C7 C8 1.520(3)
C7 C10 1.584(3)
C8 H8A 0.9800
C8 H8B 0.9800
C8 H8C 0.9800
C9 H9A 0.9800
C9 H9B 0.9800
C9 H9C 0.9800
C10 C11 1.498(3)
C10 H10A 1.0000
C11 C16 1.383(3)
C11 C12 1.400(3)
C12 C13 1.399(3)
C13 C14 1.379(3)
C13 H13A 0.9500
C14 C15 1.389(3)
C15 C16 1.382(3)
C15 H15A 0.9500
C17 C18 1.489(3)
C18 C19 1.386(3)
C18 C23 1.394(3)
C19 C20 1.385(3)
C19 H19A 0.9500
C20 C21 1.384(4)
C20 H20A 0.9500
C21 C22 1.373(4)
C22 C23 1.381(3)
C22 H22A 0.9500
C23 H23A 0.9500
C24 C25 1.488(3)
C25 C30 1.391(3)
C25 C26 1.394(3)
C26 C27 1.383(3)
C26 H26A 0.9500
C27 C28 1.376(4)
C27 H27A 0.9500
C28 C29 1.381(4)
C29 C30 1.390(3)
C29 H29A 0.9500
C30 H30A 0.9500

loop_
_geom_torsion_atom_site_label_1
_geom_torsion_atom_site_label_2
_geom_torsion_atom_site_label_3
_geom_torsion_atom_site_label_4
_geom_torsion
C12 O1 C1 C2 169.2(2)
C12 O1 C1 C3 -68.9(3)
C12 O1 C1 C6 48.2(3)
O1 C1 C3 C4 154.7(2)
C2 C1 C3 C4 -88.4(3)
C6 C1 C3 C4 33.0(3)
C1 C3 C4 C5 -34.5(3)
C3 C4 C5 C6 22.5(3)
C3 C4 C5 C7 -77.4(3)
O1 C1 C6 C10 -40.6(3)
C2 C1 C6 C10 -157.9(2)
C3 C1 C6 C10 79.4(2)
O1 C1 C6 C5 -138.8(2)
C2 C1 C6 C5 103.9(2)
C3 C1 C6 C5 -18.8(3)
C4 C5 C6 C1 -2.3(3)
C7 C5 C6 C1 118.0(2)
C4 C5 C6 C10 -118.2(2)
C7 C5 C6 C10 2.21(18)
C4 C5 C7 C9 -13.4(3)
C6 C5 C7 C9 -122.8(2)
C4 C5 C7 C8 -140.8(2)
C6 C5 C7 C8 109.9(2)
C4 C5 C7 C10 107.2(2)
C6 C5 C7 C10 -2.15(18)
C1 C6 C10 C11 14.0(3)
C5 C6 C10 C11 122.1(2)
C1 C6 C10 C7 -110.2(2)
C5 C6 C10 C7 -2.18(18)
C9 C7 C10 C11 2.2(3)
C8 C7 C10 C11 129.1(2)
C5 C7 C10 C11 -117.5(2)
C9 C7 C10 C6 121.9(2)
C8 C7 C10 C6 -111.2(2)
C5 C7 C10 C6 2.17(18)
C6 C10 C11 C16 -177.7(2)
C7 C10 C11 C16 -71.4(3)
C6 C10 C11 C12 7.8(3)
C7 C10 C11 C12 114.0(3)
C1 O1 C12 C13 154.8(2)
C1 O1 C12 C11 -27.3(3)
C16 C11 C12 O1 -177.1(2)
C10 C11 C12 O1 -2.2(4)
C16 C11 C12 C13 0.8(4)
C10 C11 C12 C13 175.7(2)
O1 C12 C13 C14 176.9(2)
C11 C12 C13 C14 -1.1(4)
C12 C13 C14 C15 0.6(4)
C12 C13 C14 O2 177.2(2)
C17 O2 C14 C13 28.4(4)
C17 O2 C14 C15 -154.7(2)
C13 C14 C15 C16 0.1(4)
O2 C14 C15 C16 -176.9(2)
C12 C11 C16 C15 -0.1(4)
C10 C11 C16 C15 -174.9(2)
C12 C11 C16 O4 -178.5(2)
C10 C11 C16 O4 6.7(3)
C14 C15 C16 C11 -0.4(4)
C14 C15 C16 O4 178.1(2)
C24 O4 C16 C11 -105.7(2)
C24 O4 C16 C15 75.8(3)
C14 O2 C17 O3 -3.6(4)
C14 O2 C17 C18 175.1(2)
O3 C17 C18 C19 169.1(2)
O2 C17 C18 C19 -9.6(3)
O3 C17 C18 C23 -8.4(4)
O2 C17 C18 C23 172.9(2)
C23 C18 C19 C20 1.0(4)
C17 C18 C19 C20 -176.4(2)
C18 C19 C20 C21 -0.7(4)
C19 C20 C21 C22 -0.3(4)
C19 C20 C21 Br2 179.15(19)
C20 C21 C22 C23 1.1(4)
Br2 C21 C22 C23 -178.39(19)
C21 C22 C23 C18 -0.8(4)
C19 C18 C23 C22 -0.2(4)
C17 C18 C23 C22 177.3(2)
C16 O4 C24 O5 8.4(3)
C16 O4 C24 C25 -170.67(18)
O5 C24 C25 C30 -12.1(3)
O4 C24 C25 C30 167.0(2)
O5 C24 C25 C26 170.2(2)
O4 C24 C25 C26 -10.8(3)
C30 C25 C26 C27 -0.9(3)
C24 C25 C26 C27 176.8(2)
C25 C26 C27 C28 -0.3(4)
C26 C27 C28 C29 1.3(4)
C26 C27 C28 Br1 -177.46(18)
C27 C28 C29 C30 -1.0(4)
Br1 C28 C29 C30 177.78(19)
C28 C29 C30 C25 -0.3(4)
C26 C25 C30 C29 1.3(4)
C24 C25 C30 C29 -176.5(2)
